data_7121363
loop_
_publ_author_name
'Adams, Richard D.'
'Dhull, Poonam'
'Tedder, Jonathan D.'

_publ_section_title
;
 Multiple aromatic C-H bond activations by a dirhenium carbonyl complex.
;
_journal_issue 26
_journal_name_full 'Chemical communications (Cambridge, England)'
_journal_page_first 3255
_journal_page_last 3257
_journal_paper_doi 10.1039/c7cc08556g
_journal_volume 54
_journal_year 2018
_chemical_formula_sum 'C30 H10 O16 Re4'
_chemical_formula_weight 1371.18
_chemical_name_systematic 'anthrceneyl bis(dirheniumoctacarbonylhydride)'
_space_group_IT_number 14
_space_group_name_Hall '-P 2yn'
_space_group_name_H-M_alt 'P 1 21/n 1'
_symmetry_cell_setting monoclinic
_symmetry_space_group_name_Hall '-P 2yn'
_symmetry_space_group_name_H-M 'P 1 21/n 1'
_atom_sites_solution_hydrogens geom
_atom_sites_solution_primary direct
_atom_sites_solution_secondary difmap
_audit_creation_method SHELXL-97
_audit_update_record
;
2017-10-20 deposited with the CCDC.
2018-03-08 downloaded from the CCDC.
;
_cell_angle_alpha 90.00
_cell_angle_beta 101.8010(10)
_cell_angle_gamma 90.00
_cell_formula_units_Z 4
_cell_length_a 9.3222(4)
_cell_length_b 17.8131(8)
_cell_length_c 21.1743(9)
_cell_measurement_reflns_used 8070
_cell_measurement_temperature 294(2)
_cell_measurement_theta_max 28.26
_cell_measurement_theta_min 2.27
_cell_volume 3441.8(3)
_computing_cell_refinement 'SAINT+  V6.45 (Bruker, 2003)'
_computing_data_collection 'SMART V5.632 (Bruker, 2005)'
_computing_data_reduction 'SAINT+  V6.45'
_computing_molecular_graphics 'SHELXTL V6.1 (Sheldrick, 2000)'
_computing_publication_material 'SHELXTL V6.1'
_computing_structure_refinement 'SHELXL-97 (Sheldrick, 1997)'
_computing_structure_solution 'SHELXS-97 (Sheldrick, 1990)'
_diffrn_ambient_temperature 294(2)
_diffrn_measured_fraction_theta_full 0.995
_diffrn_measured_fraction_theta_max 0.995
_diffrn_measurement_device_type 'Bruker SMART APEX CCD diffractometer'
_diffrn_measurement_method 'omega scans'
_diffrn_radiation_monochromator graphite
_diffrn_radiation_source 'fine-focus sealed tube'
_diffrn_radiation_type MoK\a
_diffrn_radiation_wavelength 0.71073
_diffrn_reflns_av_R_equivalents 0.0632
_diffrn_reflns_av_sigmaI/netI 0.0543
_diffrn_reflns_limit_h_max 12
_diffrn_reflns_limit_h_min -12
_diffrn_reflns_limit_k_max 23
_diffrn_reflns_limit_k_min -23
_diffrn_reflns_limit_l_max 28
_diffrn_reflns_limit_l_min -28
_diffrn_reflns_number 46257
_diffrn_reflns_theta_full 28.33
_diffrn_reflns_theta_max 28.33
_diffrn_reflns_theta_min 1.97
_diffrn_standards_decay_% <1
_exptl_absorpt_coefficient_mu 14.094
_exptl_absorpt_correction_T_max 1.00000
_exptl_absorpt_correction_T_min 0.35076
_exptl_absorpt_correction_type multi-scan
_exptl_absorpt_process_details '(SADABS, Bruker, 1997)'
_exptl_crystal_colour yellow
_exptl_crystal_density_diffrn 2.646
_exptl_crystal_density_method 'not measured'
_exptl_crystal_description rectangular
_exptl_crystal_F_000 2472
_exptl_crystal_recrystallization_method 'Re-crystallisation from solvent: hexane'
_exptl_crystal_size_max 0.30
_exptl_crystal_size_mid 0.20
_exptl_crystal_size_min 0.15
_refine_diff_density_max 2.486
_refine_diff_density_min -2.291
_refine_diff_density_rms 0.211
_refine_ls_extinction_method none
_refine_ls_goodness_of_fit_ref 1.052
_refine_ls_hydrogen_treatment mixed
_refine_ls_matrix_type full
_refine_ls_number_parameters 459
_refine_ls_number_reflns 8551
_refine_ls_number_restraints 0
_refine_ls_restrained_S_all 1.052
_refine_ls_R_factor_all 0.0441
_refine_ls_R_factor_gt 0.0373
_refine_ls_shift/su_max 0.002
_refine_ls_shift/su_mean 0.000
_refine_ls_structure_factor_coef Fsqd
_refine_ls_weighting_details 'calc w=1/[\s^2^(Fo^2^)+(0.0409P)^2^+3.0261P] where P=(Fo^2^+2Fc^2^)/3'
_refine_ls_weighting_scheme calc
_refine_ls_wR_factor_gt 0.0931
_refine_ls_wR_factor_ref 0.0985
_reflns_number_gt 7409
_reflns_number_total 8551
_reflns_threshold_expression >2sigma(I)
_cod_data_source_file c7cc08556g2.cif
_cod_data_source_block p21n
_cod_depositor_comments 'Adding full bibliography for 7121362--7121364.cif.'
_cod_original_sg_symbol_H-M P2(1)/n
_cod_database_code 7121363

loop_
_symmetry_equiv_pos_as_xyz
'x, y, z'
'-x+1/2, y+1/2, -z+1/2'
'-x, -y, -z'
'x-1/2, -y-1/2, z-1/2'

loop_
_atom_site_label
_atom_site_type_symbol
_atom_site_fract_x
_atom_site_fract_y
_atom_site_fract_z
_atom_site_U_iso_or_equiv
_atom_site_adp_type
_atom_site_occupancy
_atom_site_symmetry_multiplicity
_atom_site_calc_flag
_atom_site_refinement_flags
Re1 Re 1.01293(3) 0.865075(15) 0.290103(13) 0.04756(8) Uani 1 1 d .
Re2 Re 0.95391(3) 0.704871(16) 0.329814(12) 0.04547(8) Uani 1 1 d .
Re3 Re 0.96657(3) 0.615217(14) 0.114568(11) 0.03961(8) Uani 1 1 d .
Re4 Re 1.24633(3) 0.687745(14) 0.090084(12) 0.04043(8) Uani 1 1 d .
O15 O 1.3248(7) 0.8269(5) 0.2653(4) 0.094(2) Uani 1 1 d .
O16 O 1.0029(9) 0.9943(4) 0.1922(3) 0.090(2) Uani 1 1 d .
O17 O 1.1758(10) 0.9623(5) 0.4017(4) 0.114(3) Uani 1 1 d .
O18 O 0.7157(8) 0.9214(4) 0.3203(4) 0.105(3) Uani 1 1 d .
O25 O 1.2881(8) 0.6724(5) 0.3472(4) 0.108(3) Uani 1 1 d .
O26 O 0.8756(10) 0.5388(4) 0.3035(4) 0.100(2) Uani 1 1 d .
O27 O 0.9671(10) 0.6836(5) 0.4763(3) 0.105(3) Uani 1 1 d .
O28 O 0.6195(7) 0.7393(5) 0.3049(3) 0.091(2) Uani 1 1 d .
O35 O 1.1350(7) 0.5146(4) 0.2260(3) 0.0778(17) Uani 1 1 d .
O36 O 0.6880(6) 0.6110(4) 0.1710(3) 0.0830(19) Uani 1 1 d .
O37 O 0.8812(9) 0.4662(4) 0.0448(3) 0.096(2) Uani 1 1 d .
O38 O 0.7876(8) 0.6931(4) -0.0092(3) 0.091(2) Uani 1 1 d .
O45 O 1.4124(6) 0.6270(4) 0.2229(3) 0.0770(18) Uani 1 1 d .
O46 O 1.4750(8) 0.6014(5) 0.0303(4) 0.101(2) Uani 1 1 d .
O47 O 1.4326(8) 0.8307(4) 0.1185(3) 0.0817(18) Uani 1 1 d .
O48 O 1.1205(9) 0.7182(4) -0.0554(3) 0.096(2) Uani 1 1 d .
C1 C 0.8517(7) 0.7977(3) 0.1988(3) 0.0397(13) Uani 1 1 d .
H1 H 0.7760 0.8139 0.2179 0.048 Uiso 1 1 calc R
C2 C 0.9508(7) 0.7462(3) 0.2315(3) 0.0379(12) Uani 1 1 d .
C3 C 1.0569(6) 0.7186(3) 0.1939(3) 0.0351(11) Uani 1 1 d .
H3 H 1.1207 0.6813 0.2133 0.042 Uiso 1 1 calc R
C4 C 1.0735(6) 0.7417(3) 0.1325(3) 0.0352(11) Uani 1 1 d .
C5 C 0.9047(9) 0.9322(4) -0.0387(3) 0.0580(18) Uani 1 1 d .
H5 H 0.9800 0.9183 -0.0591 0.070 Uiso 1 1 calc R
C6 C 0.8087(10) 0.9864(5) -0.0652(4) 0.068(2) Uani 1 1 d .
H6 H 0.8145 1.0073 -0.1048 0.082 Uiso 1 1 calc R
C7 C 0.7004(11) 1.0108(6) -0.0324(5) 0.081(3) Uani 1 1 d .
H7 H 0.6377 1.0496 -0.0495 0.097 Uiso 1 1 calc R
C8 C 0.6864(9) 0.9784(5) 0.0238(4) 0.068(2) Uani 1 1 d .
H8 H 0.6144 0.9954 0.0449 0.082 Uiso 1 1 calc R
C9 C 0.7663(7) 0.8828(4) 0.1081(3) 0.0487(15) Uani 1 1 d .
H9 H 0.6906 0.8968 0.1283 0.058 Uiso 1 1 calc R
C10 C 0.9907(7) 0.8402(4) 0.0485(3) 0.0435(13) Uani 1 1 d .
H10 H 1.0690 0.8277 0.0295 0.052 Uiso 1 1 calc R
C11 C 0.8607(7) 0.8276(4) 0.1355(3) 0.0403(13) Uani 1 1 d .
C12 C 0.9747(7) 0.8028(3) 0.1046(3) 0.0376(12) Uani 1 1 d .
C13 C 0.7792(8) 0.9193(4) 0.0507(3) 0.0519(16) Uani 1 1 d .
C14 C 0.8918(8) 0.8967(4) 0.0196(3) 0.0497(15) Uani 1 1 d .
C15 C 1.2096(9) 0.8369(5) 0.2741(4) 0.063(2) Uani 1 1 d .
C16 C 1.0074(9) 0.9461(4) 0.2287(4) 0.0601(19) Uani 1 1 d .
C17 C 1.1130(11) 0.9264(5) 0.3608(4) 0.072(2) Uani 1 1 d .
C18 C 0.8224(11) 0.8998(5) 0.3087(4) 0.071(2) Uani 1 1 d .
C25 C 1.1666(10) 0.6826(5) 0.3413(4) 0.068(2) Uani 1 1 d .
C26 C 0.9039(10) 0.6006(5) 0.3119(4) 0.065(2) Uani 1 1 d .
C27 C 0.9630(11) 0.6898(5) 0.4225(4) 0.066(2) Uani 1 1 d .
C28 C 0.7407(10) 0.7274(5) 0.3143(4) 0.0603(19) Uani 1 1 d .
C35 C 1.0756(8) 0.5526(4) 0.1872(4) 0.0520(16) Uani 1 1 d .
C36 C 0.7917(8) 0.6130(4) 0.1503(4) 0.0530(17) Uani 1 1 d .
C37 C 0.9107(10) 0.5218(4) 0.0704(4) 0.063(2) Uani 1 1 d .
C38 C 0.8532(8) 0.6679(4) 0.0363(4) 0.0564(18) Uani 1 1 d .
C45 C 1.3488(7) 0.6501(4) 0.1764(4) 0.0505(16) Uani 1 1 d .
C46 C 1.3914(9) 0.6321(5) 0.0527(4) 0.062(2) Uani 1 1 d .
C47 C 1.3650(8) 0.7770(4) 0.1060(3) 0.0535(17) Uani 1 1 d .
C48 C 1.1594(9) 0.7107(4) -0.0019(4) 0.0577(18) Uani 1 1 d .
H2 H 1.005(8) 0.790(4) 0.354(4) 0.06(2) Uiso 1 1 d .
H4 H 1.123(7) 0.609(4) 0.077(3) 0.042(17) Uiso 1 1 d .

loop_
_atom_site_aniso_label
_atom_site_aniso_U_11
_atom_site_aniso_U_22
_atom_site_aniso_U_33
_atom_site_aniso_U_23
_atom_site_aniso_U_13
_atom_site_aniso_U_12
Re1 0.06436(18) 0.03428(15) 0.04518(14) -0.00683(10) 0.01391(12) -0.00235(12)
Re2 0.06107(17) 0.04003(16) 0.03839(13) 0.00284(10) 0.01737(11) 0.00364(11)
Re3 0.04753(14) 0.03104(14) 0.04268(13) -0.00471(9) 0.01491(10) -0.00554(10)
Re4 0.04561(14) 0.03503(15) 0.04480(14) 0.00032(9) 0.01897(11) -0.00050(10)
O15 0.060(4) 0.092(5) 0.131(6) -0.023(4) 0.020(4) -0.010(4)
O16 0.140(6) 0.055(4) 0.073(4) 0.010(3) 0.021(4) -0.030(4)
O17 0.169(8) 0.085(6) 0.077(4) -0.028(4) -0.002(5) -0.033(5)
O18 0.107(5) 0.094(6) 0.130(6) -0.009(5) 0.065(5) 0.032(4)
O25 0.070(4) 0.154(8) 0.100(5) 0.051(5) 0.012(4) 0.041(5)
O26 0.167(7) 0.044(4) 0.104(5) 0.000(3) 0.063(5) -0.015(4)
O27 0.153(7) 0.122(6) 0.047(3) 0.020(4) 0.038(4) 0.040(5)
O28 0.070(4) 0.112(6) 0.093(5) -0.013(4) 0.026(3) 0.012(4)
O35 0.087(4) 0.063(4) 0.083(4) 0.022(3) 0.020(3) 0.016(3)
O36 0.057(3) 0.116(6) 0.081(4) -0.009(4) 0.028(3) -0.012(3)
O37 0.156(7) 0.055(4) 0.085(4) -0.034(3) 0.041(4) -0.043(4)
O38 0.106(5) 0.085(5) 0.066(4) 0.016(3) -0.024(4) -0.019(4)
O45 0.062(3) 0.093(5) 0.074(4) 0.029(3) 0.009(3) 0.020(3)
O46 0.090(5) 0.110(6) 0.118(6) -0.024(5) 0.060(4) 0.022(4)
O47 0.094(4) 0.062(4) 0.088(4) 0.003(3) 0.017(3) -0.034(4)
O48 0.148(7) 0.099(5) 0.041(3) 0.003(3) 0.022(3) 0.013(5)
C1 0.049(3) 0.030(3) 0.042(3) -0.002(2) 0.014(3) 0.000(2)
C2 0.045(3) 0.034(3) 0.036(3) 0.001(2) 0.012(2) 0.002(2)
C3 0.040(3) 0.025(3) 0.041(3) 0.002(2) 0.008(2) 0.001(2)
C4 0.040(3) 0.025(3) 0.042(3) -0.003(2) 0.012(2) -0.004(2)
C5 0.070(5) 0.048(4) 0.052(4) 0.009(3) 0.003(3) -0.008(4)
C6 0.094(6) 0.047(5) 0.054(4) 0.022(3) -0.008(4) -0.013(4)
C7 0.074(5) 0.072(6) 0.090(6) 0.034(5) 0.000(5) 0.007(5)
C8 0.059(4) 0.055(5) 0.085(6) 0.022(4) 0.000(4) 0.012(4)
C9 0.046(3) 0.042(4) 0.056(4) 0.004(3) 0.006(3) 0.005(3)
C10 0.055(4) 0.034(3) 0.041(3) 0.005(2) 0.010(3) 0.001(3)
C11 0.040(3) 0.036(3) 0.042(3) -0.004(2) 0.004(2) 0.000(3)
C12 0.043(3) 0.033(3) 0.038(3) -0.003(2) 0.011(2) 0.000(2)
C13 0.056(4) 0.040(4) 0.054(4) 0.009(3) -0.003(3) -0.003(3)
C14 0.060(4) 0.040(4) 0.044(3) 0.004(3) -0.001(3) -0.007(3)
C15 0.063(5) 0.056(5) 0.066(5) -0.009(4) 0.003(4) -0.011(4)
C16 0.081(5) 0.036(4) 0.062(4) -0.009(3) 0.012(4) -0.012(4)
C17 0.105(7) 0.047(5) 0.063(5) -0.016(4) 0.014(5) -0.016(5)
C18 0.096(6) 0.056(5) 0.070(5) -0.004(4) 0.038(5) 0.014(5)
C25 0.076(6) 0.073(6) 0.057(4) 0.028(4) 0.016(4) 0.020(4)
C26 0.091(6) 0.050(5) 0.059(4) 0.006(4) 0.032(4) -0.002(4)
C27 0.098(6) 0.056(5) 0.048(4) 0.006(3) 0.026(4) 0.014(4)
C28 0.074(5) 0.063(5) 0.050(4) -0.001(3) 0.028(4) 0.006(4)
C35 0.057(4) 0.039(4) 0.062(4) 0.001(3) 0.017(3) -0.005(3)
C36 0.050(4) 0.053(4) 0.059(4) -0.005(3) 0.017(3) -0.011(3)
C37 0.090(6) 0.046(4) 0.059(4) -0.009(3) 0.028(4) -0.017(4)
C38 0.061(4) 0.048(4) 0.057(4) -0.005(3) 0.004(3) -0.013(3)
C45 0.045(3) 0.050(4) 0.060(4) 0.006(3) 0.019(3) 0.001(3)
C46 0.064(4) 0.057(5) 0.073(5) -0.004(4) 0.032(4) 0.005(4)
C47 0.064(4) 0.046(4) 0.053(4) 0.010(3) 0.018(3) -0.007(3)
C48 0.082(5) 0.047(4) 0.047(4) -0.003(3) 0.021(4) -0.004(4)

loop_
_atom_type_symbol
_atom_type_description
_atom_type_scat_dispersion_real
_atom_type_scat_dispersion_imag
_atom_type_scat_source
C C 0.0033 0.0016 'International Tables Vol C Tables 4.2.6.8 and 6.1.1.4'
H H 0.0000 0.0000 'International Tables Vol C Tables 4.2.6.8 and 6.1.1.4'
O O 0.0106 0.0060 'International Tables Vol C Tables 4.2.6.8 and 6.1.1.4'
Re Re -1.0185 7.2310 'International Tables Vol C Tables 4.2.6.8 and 6.1.1.4'

loop_
_geom_angle_atom_site_label_1
_geom_angle_atom_site_label_2
_geom_angle_atom_site_label_3
_geom_angle
C17 Re1 C16 92.3(3)
C17 Re1 C18 88.9(4)
C16 Re1 C18 89.9(4)
C17 Re1 C15 87.7(4)
C16 Re1 C15 88.5(4)
C18 Re1 C15 176.1(4)
C17 Re1 C2 154.6(3)
C16 Re1 C2 109.4(3)
C18 Re1 C2 103.8(3)
C15 Re1 C2 80.1(3)
C17 Re1 C1 171.6(3)
C16 Re1 C1 84.8(3)
C18 Re1 C1 83.3(3)
C15 Re1 C1 100.1(3)
C2 Re1 C1 32.4(2)
C17 Re1 Re2 113.6(3)
C16 Re1 Re2 154.1(2)
C18 Re1 Re2 91.0(3)
C15 Re1 Re2 92.0(3)
C2 Re1 Re2 45.47(13)
C1 Re1 Re2 69.56(14)
C17 Re1 H2 86(2)
C16 Re1 H2 174(2)
C18 Re1 H2 85(2)
C15 Re1 H2 97(2)
C2 Re1 H2 74(2)
C1 Re1 H2 96(2)
Re2 Re1 H2 28(2)
C26 Re2 C27 91.4(3)
C26 Re2 C28 88.2(4)
C27 Re2 C28 91.8(3)
C26 Re2 C25 91.5(4)
C27 Re2 C25 90.7(4)
C28 Re2 C25 177.5(3)
C26 Re2 C2 100.3(3)
C27 Re2 C2 168.2(3)
C28 Re2 C2 87.5(3)
C25 Re2 C2 90.1(3)
C26 Re2 Re1 153.2(2)
C27 Re2 Re1 115.4(3)
C28 Re2 Re1 89.8(3)
C25 Re2 Re1 89.4(3)
C2 Re2 Re1 52.88(16)
C26 Re2 H2 173(3)
C27 Re2 H2 82(3)
C28 Re2 H2 95(3)
C25 Re2 H2 86(3)
C2 Re2 H2 86(3)
Re1 Re2 H2 34(3)
C37 Re3 C36 90.4(3)
C37 Re3 C35 86.3(3)
C36 Re3 C35 91.4(3)
C37 Re3 C38 87.6(3)
C36 Re3 C38 89.4(3)
C35 Re3 C38 173.9(3)
C37 Re3 C4 157.7(3)
C36 Re3 C4 107.8(3)
C35 Re3 C4 105.4(3)
C38 Re3 C4 80.1(3)
C37 Re3 C3 167.2(3)
C36 Re3 C3 87.0(3)
C35 Re3 C3 81.2(2)
C38 Re3 C3 104.9(3)
C4 Re3 C3 32.70(17)
C37 Re3 Re4 116.0(2)
C36 Re3 Re4 153.5(2)
C35 Re3 Re4 92.8(2)
C38 Re3 Re4 89.2(2)
C4 Re3 Re4 45.94(13)
C3 Re3 Re4 67.83(12)
C37 Re3 H4 84(2)
C36 Re3 H4 174(2)
C35 Re3 H4 89(2)
C38 Re3 H4 90(2)
C4 Re3 H4 78(2)
C3 Re3 H4 99(2)
Re4 Re3 H4 32(2)
C47 Re4 C46 93.9(3)
C47 Re4 C48 96.1(3)
C46 Re4 C48 83.5(4)
C47 Re4 C45 88.1(3)
C46 Re4 C45 87.6(3)
C48 Re4 C45 170.4(3)
C47 Re4 C4 90.6(3)
C46 Re4 C4 175.4(3)
C48 Re4 C4 97.0(3)
C45 Re4 C4 91.5(2)
C47 Re4 Re3 143.2(2)
C46 Re4 Re3 122.5(2)
C48 Re4 Re3 93.6(2)
C45 Re4 Re3 88.16(19)
C4 Re4 Re3 52.94(14)
C47 Re4 H4 175(2)
C46 Re4 H4 91(2)
C48 Re4 H4 83(2)
C45 Re4 H4 93(2)
C4 Re4 H4 85(2)
Re3 Re4 H4 32(2)
C2 C1 C11 123.0(5)
C2 C1 Re1 72.4(4)
C11 C1 Re1 113.3(4)
C2 C1 H1 118.5
C11 C1 H1 118.5
Re1 C1 H1 84.4
C1 C2 C3 113.8(5)
C1 C2 Re2 125.0(4)
C3 C2 Re2 121.2(4)
C1 C2 Re1 75.3(4)
C3 C2 Re1 116.3(4)
Re2 C2 Re1 81.65(18)
C4 C3 C2 128.1(5)
C4 C3 Re3 71.4(3)
C2 C3 Re3 115.7(4)
C4 C3 H3 116.0
C2 C3 H3 116.0
Re3 C3 H3 82.5
C3 C4 C12 114.2(5)
C3 C4 Re4 118.4(4)
C12 C4 Re4 127.3(4)
C3 C4 Re3 75.9(3)
C12 C4 Re3 114.5(4)
Re4 C4 Re3 81.12(18)
C6 C5 C14 120.8(8)
C6 C5 H5 119.6
C14 C5 H5 119.6
C5 C6 C7 119.6(8)
C5 C6 H6 120.2
C7 C6 H6 120.2
C8 C7 C6 120.8(8)
C8 C7 H7 119.6
C6 C7 H7 119.6
C7 C8 C13 120.9(9)
C7 C8 H8 119.6
C13 C8 H8 119.6
C11 C9 C13 122.6(7)
C11 C9 H9 118.7
C13 C9 H9 118.7
C12 C10 C14 122.2(6)
C12 C10 H10 118.9
C14 C10 H10 118.9
C9 C11 C12 120.1(6)
C9 C11 C1 120.0(6)
C12 C11 C1 119.7(6)
C10 C12 C11 117.6(6)
C10 C12 C4 121.9(5)
C11 C12 C4 120.6(5)
C9 C13 C14 118.4(6)
C9 C13 C8 122.8(7)
C14 C13 C8 118.8(7)
C13 C14 C5 119.0(7)
C13 C14 C10 118.9(6)
C5 C14 C10 122.0(7)
O15 C15 Re1 174.3(8)
O16 C16 Re1 179.5(8)
O17 C17 Re1 177.9(10)
O18 C18 Re1 177.9(9)
O25 C25 Re2 177.7(9)
O26 C26 Re2 177.7(8)
O27 C27 Re2 177.7(8)
O28 C28 Re2 179.0(9)
O35 C35 Re3 176.6(7)
O36 C36 Re3 179.2(8)
O37 C37 Re3 178.3(9)
O38 C38 Re3 175.7(7)
O45 C45 Re4 175.8(7)
O46 C46 Re4 178.4(9)
O47 C47 Re4 176.3(7)
O48 C48 Re4 172.6(8)

loop_
_geom_bond_atom_site_label_1
_geom_bond_atom_site_label_2
_geom_bond_distance
Re1 C17 1.932(8)
Re1 C16 1.936(8)
Re1 C18 1.994(9)
Re1 C15 1.995(9)
Re1 C2 2.463(6)
Re1 C1 2.500(6)
Re1 Re2 3.0566(4)
Re1 H2 1.92(7)
Re2 C26 1.935(9)
Re2 C27 1.965(8)
Re2 C28 1.987(9)
Re2 C25 1.988(9)
Re2 C2 2.202(6)
Re2 H2 1.65(8)
Re3 C37 1.927(8)
Re3 C36 1.933(7)
Re3 C35 2.001(8)
Re3 C38 2.007(8)
Re3 C4 2.462(6)
Re3 C3 2.519(6)
Re3 Re4 3.0484(3)
Re3 H4 1.81(6)
Re4 C47 1.927(8)
Re4 C46 1.968(7)
Re4 C48 1.993(8)
Re4 C45 1.997(8)
Re4 C4 2.217(5)
Re4 H4 1.80(6)
O15 C15 1.141(10)
O16 C16 1.151(9)
O17 C17 1.139(10)
O18 C18 1.139(10)
O25 C25 1.129(10)
O26 C26 1.137(10)
O27 C27 1.137(9)
O28 C28 1.127(10)
O35 C35 1.119(9)
O36 C36 1.141(8)
O37 C37 1.136(9)
O38 C38 1.124(9)
O45 C45 1.119(9)
O46 C46 1.133(9)
O47 C47 1.147(9)
O48 C48 1.124(9)
C1 C2 1.383(9)
C1 C11 1.459(8)
C1 H1 0.9300
C2 C3 1.474(8)
C3 C4 1.403(8)
C3 H3 0.9300
C4 C12 1.470(8)
C5 C6 1.358(11)
C5 C14 1.414(10)
C5 H5 0.9300
C6 C7 1.406(14)
C6 H6 0.9300
C7 C8 1.352(12)
C7 H7 0.9300
C8 C13 1.407(10)
C8 H8 0.9300
C9 C11 1.367(9)
C9 C13 1.406(10)
C9 H9 0.9300
C10 C12 1.395(8)
C10 C14 1.416(9)
C10 H10 0.9300
C11 C12 1.428(8)
C13 C14 1.407(10)
